data_7712332
loop_
_publ_author_name
'Jung, Mi Hee'

_publ_section_title
;
 Long-Lived Spin-Triplet Excitons in Manganese Complexes for
 Room-Temperature Phosphorescence
;
_journal_name_full 'Dalton Transactions'
_journal_paper_doi 10.1039/D2DT03831E
_journal_year 2023
_chemical_formula_sum 'C9 H15 Br5 Mn N6'
_chemical_formula_weight 661.76
_space_group_crystal_system tetragonal
_space_group_IT_number 88
_space_group_name_Hall '-I 4ad'
_space_group_name_H-M_alt 'I 41/a :2'
_atom_sites_solution_hydrogens mixed
_audit_creation_method SHELXL-2018/3
_audit_update_record
;
2022-06-11 deposited with the CCDC.	2023-02-16 downloaded from the CCDC.
;
_cell_angle_alpha 90
_cell_angle_beta 90
_cell_angle_gamma 90
_cell_formula_units_Z 8
_cell_length_a 12.568(3)
_cell_length_b 12.568(3)
_cell_length_c 25.478(12)
_cell_measurement_reflns_used 23596
_cell_measurement_temperature 293(2)
_cell_measurement_theta_max 33.749
_cell_measurement_theta_min 0.401
_cell_volume 4024(2)
_computing_cell_refinement 'HKL3000sm (Otwinowski & Minor, 1997)'
_computing_data_collection 'PAL BL2D-SMDC Program (Shin et. al, 2016)'
_computing_data_reduction 'HKL3000sm (Otwinowski & Minor, 1997)'
_computing_structure_refinement 'SHELXL-2018/3 (Sheldrick, 2018)'
_computing_structure_solution 'SHELXT 2018/2 (Sheldrick, 2018)'
_diffrn_ambient_temperature 293(2)
_diffrn_measured_fraction_theta_full 0.997
_diffrn_measured_fraction_theta_max 0.895
_diffrn_measurement_device_type 'Rayonix MX225HS CCD area detector'
_diffrn_measurement_method 'omega scan'
_diffrn_radiation_type synchrotron
_diffrn_radiation_wavelength 0.71073
_diffrn_reflns_av_R_equivalents 0.1503
_diffrn_reflns_av_unetI/netI 0.0761
_diffrn_reflns_Laue_measured_fraction_full 0.997
_diffrn_reflns_Laue_measured_fraction_max 0.895
_diffrn_reflns_limit_h_max 18
_diffrn_reflns_limit_h_min -18
_diffrn_reflns_limit_k_max 19
_diffrn_reflns_limit_k_min -19
_diffrn_reflns_limit_l_max 39
_diffrn_reflns_limit_l_min -39
_diffrn_reflns_number 18802
_diffrn_reflns_point_group_measured_fraction_full 0.997
_diffrn_reflns_point_group_measured_fraction_max 0.895
_diffrn_reflns_theta_full 25.242
_diffrn_reflns_theta_max 34.159
_diffrn_reflns_theta_min 1.807
_diffrn_source 'PLSII 2D bending magnet'
_exptl_absorpt_coefficient_mu 10.600
_exptl_absorpt_correction_T_max 1.000
_exptl_absorpt_correction_T_min 0.326
_exptl_absorpt_correction_type empirical
_exptl_absorpt_process_details 'HKL3000sm Scalepack(Otwinowski et.al,2003)'
_exptl_crystal_colour colorless
_exptl_crystal_density_diffrn 2.184
_exptl_crystal_description plate
_exptl_crystal_F_000 2488
_refine_diff_density_max 1.099
_refine_diff_density_min -0.934
_refine_diff_density_rms 0.299
_refine_ls_extinction_coef 0.0093(5)
_refine_ls_extinction_expression Fc^*^=kFc[1+0.001xFc^2^\l^3^/sin(2\q)]^-1/4^
_refine_ls_extinction_method 'SHELXL-2018/3 (Sheldrick 2018)'
_refine_ls_goodness_of_fit_ref 1.082
_refine_ls_hydrogen_treatment constr
_refine_ls_matrix_type full
_refine_ls_number_parameters 97
_refine_ls_number_reflns 3720
_refine_ls_number_restraints 0
_refine_ls_restrained_S_all 1.082
_refine_ls_R_factor_all 0.0622
_refine_ls_R_factor_gt 0.0589
_refine_ls_shift/su_max 0.000
_refine_ls_shift/su_mean 0.000
_refine_ls_structure_factor_coef Fsqd
_refine_ls_weighting_details 'w=1/[\s^2^(Fo^2^)+(0.0874P)^2^+8.3545P] where P=(Fo^2^+2Fc^2^)/3'
_refine_ls_weighting_scheme calc
_refine_ls_wR_factor_gt 0.1748
_refine_ls_wR_factor_ref 0.1785
_reflns_Friedel_coverage 0.000
_reflns_number_gt 3354
_reflns_number_total 3720
_reflns_threshold_expression 'I > 2\s(I)'
_cod_data_source_file d2dt03831e2.cif
_cod_data_source_block 298_immnbr2_a_pl
_cod_original_cell_volume 4024(3)
_cod_original_sg_symbol_H-M 'I 41/a'
_cod_database_code 7712332
_shelx_shelxl_version_number 2018/3
_shelx_space_group_comment
;
The symmetry employed for this shelxl refinement is uniquely defined
by the following loop, which should always be used as a source of
symmetry information in preference to the above space-group names.
They are only intended as comments.
;

loop_
_space_group_symop_operation_xyz
'x, y, z'
'-y+3/4, x+1/4, z+1/4'
'-x+1/2, -y, z+1/2'
'y+3/4, -x+3/4, z+3/4'
'x+1/2, y+1/2, z+1/2'
'-y+5/4, x+3/4, z+3/4'
'-x+1, -y+1/2, z+1'
'y+5/4, -x+5/4, z+5/4'
'-x, -y, -z'
'y-3/4, -x-1/4, -z-1/4'
'x-1/2, y, -z-1/2'
'-y-3/4, x-3/4, -z-3/4'
'-x+1/2, -y+1/2, -z+1/2'
'y-1/4, -x+1/4, -z+1/4'
'x, y+1/2, -z'
'-y-1/4, x-1/4, -z-1/4'

loop_
_atom_site_label
_atom_site_type_symbol
_atom_site_fract_x
_atom_site_fract_y
_atom_site_fract_z
_atom_site_U_iso_or_equiv
_atom_site_adp_type
_atom_site_occupancy
_atom_site_site_symmetry_order
_atom_site_calc_flag
_atom_site_refinement_flags_posn
_atom_site_refinement_flags_adp
_atom_site_refinement_flags_occupancy
_atom_site_disorder_assembly
_atom_site_disorder_group
N1 N 0.2896(4) 0.0515(4) 0.28441(18) 0.0651(11) Uani 1 1 d . . . . .
H13 H 0.347159 0.070029 0.300274 0.078 Uiso 1 1 d R U . . .
C2 C 0.4988(10) 0.2050(12) 0.0593(3) 0.144(9) Uani 1 1 d . . . . .
H21 H 0.496407 0.167807 0.030967 0.173 Uiso 1 1 d R U . . .
N2 N 0.1396(5) -0.0186(6) 0.2659(4) 0.108(3) Uani 1 1 d . . . . .
H2 H 0.081653 -0.054924 0.267410 0.129 Uiso 1 1 d R U . . .
C00I C 0.1728(4) 0.0422(4) 0.22624(18) 0.0546(10) Uani 1 1 d . . . . .
H00I H 0.136821 0.052161 0.194718 0.066 Uiso 1 1 calc R U . . .
C00O C 0.2608(5) 0.0842(4) 0.2382(2) 0.0633(12) Uani 1 1 d . . . . .
H00O H 0.298928 0.131285 0.217272 0.076 Uiso 1 1 calc R U . . .
C00Y C 0.2156(6) -0.0128(5) 0.3035(2) 0.0784(16) Uani 1 1 d . . . . .
H00Y H 0.215725 -0.046757 0.335928 0.094 Uiso 1 1 calc R U . . .
Br01 Br 0.21473(3) 0.23978(3) 0.12175(2) 0.03993(15) Uani 1 1 d . . . . .
Br05 Br 0.000000 0.250000 0.01639(2) 0.04506(17) Uani 1 2 d S T P . .
Mn1 Mn 0.000000 0.250000 0.125000 0.0373(2) Uani 1 4 d S T P . .
C1 C 0.500000 0.250000 0.1386(2) 0.0616(19) Uani 1 2 d S T P . .
H1 H 0.500000 0.250000 0.172354 0.074 Uiso 1 2 d R U P . .
N4 N 0.5022(5) 0.1662(7) 0.1071(5) 0.137(3) Uani 1 1 d . . . . .
H4 H 0.505278 0.100312 0.116085 0.165 Uiso 1 1 calc R U . . .
Br07 Br 0.40735(6) 0.62050(5) 0.06631(2) 0.0750(2) Uani 1 1 d . . . . .
Mn0C Mn 0.500000 0.750000 0.125000 0.0449(3) Uani 1 4 d S T P . .

loop_
_atom_site_aniso_label
_atom_site_aniso_U_11
_atom_site_aniso_U_22
_atom_site_aniso_U_33
_atom_site_aniso_U_23
_atom_site_aniso_U_13
_atom_site_aniso_U_12
N1 0.056(2) 0.079(3) 0.060(2) -0.018(2) -0.0143(18) 0.000(2)
C2 0.066(3) 0.31(3) 0.055(3) -0.065(7) 0.012(4) -0.023(11)
N2 0.067(3) 0.091(4) 0.166(7) -0.042(5) 0.008(4) -0.013(3)
C00I 0.051(2) 0.066(2) 0.0471(19) -0.0014(18) -0.0108(16) 0.0195(19)
C00O 0.071(3) 0.057(2) 0.062(3) 0.006(2) 0.008(2) 0.007(2)
C00Y 0.100(5) 0.080(4) 0.055(3) 0.018(3) 0.004(3) 0.004(3)
Br01 0.0361(2) 0.0436(2) 0.0401(2) 0.00118(11) -0.00208(11) 0.00111(12)
Br05 0.0464(3) 0.0566(3) 0.0322(2) 0.000 0.000 -0.00112(19)
Mn1 0.0371(3) 0.0371(3) 0.0379(5) 0.000 0.000 0.000
C1 0.047(3) 0.104(6) 0.033(2) 0.000 0.000 -0.007(3)
N4 0.059(3) 0.121(7) 0.233(11) -0.012(7) -0.013(5) 0.004(4)
Br07 0.1007(5) 0.0658(3) 0.0585(3) -0.0025(2) -0.0142(3) -0.0299(3)
Mn0C 0.0494(4) 0.0494(4) 0.0358(5) 0.000 0.000 0.000

loop_
_atom_type_symbol
_atom_type_description
_atom_type_scat_dispersion_real
_atom_type_scat_dispersion_imag
_atom_type_scat_source
C C 0.0034 0.0017 'International Tables Vol C Tables 4.2.6.8 and 6.1.1.4'
H H 0.0000 0.0000 'International Tables Vol C Tables 4.2.6.8 and 6.1.1.4'
Br Br -0.2713 2.4705 'International Tables Vol C Tables 4.2.6.8 and 6.1.1.4'
Mn Mn 0.3393 0.7367 'International Tables Vol C Tables 4.2.6.8 and 6.1.1.4'
N N 0.0066 0.0034 'International Tables Vol C Tables 4.2.6.8 and 6.1.1.4'

loop_
_geom_angle_atom_site_label_1
_geom_angle_atom_site_label_2
_geom_angle_atom_site_label_3
_geom_angle
_geom_angle_site_symmetry_1
_geom_angle_site_symmetry_3
_geom_angle_publ_flag
C00O N1 C00Y 109.2(5) . . ?
C00O N1 H13 125.1 . . ?
C00Y N1 H13 125.6 . . ?
C2 C2 N4 111.7(7) 7_554 . ?
C2 C2 H21 122.9 7_554 . ?
N4 C2 H21 125.3 . . ?
C00I N2 C00Y 106.5(5) . . ?
C00I N2 H2 127.1 . . ?
C00Y N2 H2 126.4 . . ?
C00O C00I N2 109.3(5) . . ?
C00O C00I H00I 125.4 . . ?
N2 C00I H00I 125.4 . . ?
C00I C00O N1 109.4(5) . . ?
C00I C00O H00O 125.3 . . ?
N1 C00O H00O 125.3 . . ?
N1 C00Y N2 105.6(5) . . ?
N1 C00Y H00Y 127.2 . . ?
N2 C00Y H00Y 127.2 . . ?
Br01 Mn1 Br01 176.489(14) 12_666 14 ?
Br01 Mn1 Br01 90.1 12_666 7_454 ?
Br01 Mn1 Br01 90.1 14 7_454 ?
Br01 Mn1 Br01 90.054(1) 12_666 . ?
Br01 Mn1 Br01 90.1 14 . ?
Br01 Mn1 Br01 176.489(14) 7_454 . ?
Br01 Mn1 Br05 88.245(7) 12_666 14 ?
Br01 Mn1 Br05 88.245(7) 14 14 ?
Br01 Mn1 Br05 91.755(7) 7_454 14 ?
Br01 Mn1 Br05 91.755(7) . 14 ?
Br01 Mn1 Br05 91.755(7) 12_666 . ?
Br01 Mn1 Br05 91.755(7) 14 . ?
Br01 Mn1 Br05 88.245(7) 7_454 . ?
Br01 Mn1 Br05 88.245(7) . . ?
Br05 Mn1 Br05 180.0 14 . ?
N4 C1 N4 105.4(11) 7_554 . ?
N4 C1 H1 127.3 7_554 . ?
N4 C1 H1 127.3 . . ?
C2 N4 C1 105.5(9) . . ?
C2 N4 H4 127.3 . . ?
C1 N4 H4 127.3 . . ?
Br07 Mn0C Br07 111.00(2) . 12_766 ?
Br07 Mn0C Br07 110.99(2) . 14_565 ?
Br07 Mn0C Br07 106.46(4) 12_766 14_565 ?
Br07 Mn0C Br07 106.46(4) . 7_564 ?
Br07 Mn0C Br07 111.00(2) 12_766 7_564 ?
Br07 Mn0C Br07 111.00(2) 14_565 7_564 ?

loop_
_geom_bond_atom_site_label_1
_geom_bond_atom_site_label_2
_geom_bond_distance
_geom_bond_site_symmetry_2
_geom_bond_publ_flag
N1 C00O 1.298(7) . ?
N1 C00Y 1.325(8) . ?
N1 H13 0.8602 . ?
C2 C2 1.13(3) 7_554 ?
C2 N4 1.313(13) . ?
C2 H21 0.8600 . ?
N2 C00I 1.334(10) . ?
N2 C00Y 1.355(10) . ?
N2 H2 0.8603 . ?
C00I C00O 1.263(8) . ?
C00I H00I 0.9300 . ?
C00O H00O 0.9300 . ?
C00Y H00Y 0.9300 . ?
Br01 Mn1 2.7030(7) . ?
Br05 Mn1 2.7673(14) . ?
C1 N4 1.324(11) 7_554 ?
C1 N4 1.324(11) . ?
C1 H1 0.8599 . ?
N4 H4 0.8600 . ?
Br07 Mn0C 2.4981(8) . ?

loop_
_geom_torsion_atom_site_label_1
_geom_torsion_atom_site_label_2
_geom_torsion_atom_site_label_3
_geom_torsion_atom_site_label_4
_geom_torsion
_geom_torsion_site_symmetry_1
_geom_torsion_site_symmetry_2
_geom_torsion_site_symmetry_3
_geom_torsion_site_symmetry_4
_geom_torsion_publ_flag
C00Y N2 C00I C00O -1.2(7) . . . . ?
N2 C00I C00O N1 1.6(7) . . . . ?
C00Y N1 C00O C00I -1.4(7) . . . . ?
C00O N1 C00Y N2 0.7(7) . . . . ?
C00I N2 C00Y N1 0.3(8) . . . . ?
C2 C2 N4 C1 4.2(18) 7_554 . . . ?
N4 C1 N4 C2 -1.4(6) 7_554 . . . ?
